data_2001898
loop_
_publ_author_name
'Feneau-Dupont, J.'
'Declercq, J.-P.'
'Labille, M. C.'
'Janousek, Z.'
'Viehe, H. G.'

_publ_section_title
;
 3-Cyano-3-dimethylamino-4-ethoxy-1-phenyl-2-azetidinone
;
_journal_issue 3
_journal_name_full 'Acta Crystallographica Section C'
_journal_page_first 567
_journal_page_last 569
_journal_paper_doi 10.1107/S0108270192008448
_journal_volume 49
_journal_year 1993
_chemical_formula_sum 'C14 H17 N3 O2'
_chemical_formula_weight 259.3
_space_group_IT_number 14
_space_group_name_Hall '-P 2yn'
_space_group_name_H-M_alt 'P 1 21/n 1'
_symmetry_cell_setting monoclinic
_symmetry_space_group_name_Hall '-P 2yn'
_symmetry_space_group_name_H-M 'P 1 21/n 1'
_cell_angle_alpha 90
_cell_angle_beta 91.14(3)
_cell_angle_gamma 90
_cell_formula_units_Z 4
_cell_length_a 6.105(2)
_cell_length_b 21.184(5)
_cell_length_c 11.356(7)
_cell_volume 1468.4(11)
_diffrn_radiation_type Cu
_diffrn_radiation_wavelength 1.54178
_exptl_absorpt_coefficient_mu 0.663
_exptl_crystal_density_diffrn 1.17
_exptl_crystal_F_000 552
_cod_data_source_file ha1014.cif
_cod_data_source_block ha1014_structure_1_of_1
_cod_database_code 2001898

loop_
_space_group_symop_id
_space_group_symop_operation_xyz
1 x,y,z
2 -x+1/2,y+1/2,-z+1/2
3 -x,-y,-z
4 x+1/2,-y+1/2,z+1/2

loop_
_atom_site_label
_atom_site_fract_x
_atom_site_fract_y
_atom_site_fract_z
_atom_site_U_iso_or_equiv
N1 -.0825(3) .94130(10) .7122(2) .0680(10)
C2 -.2367(4) .89590(10) .7023(2) .0730(10)
C3 -.0897(4) .84740(10) .7676(2) .0710(10)
C4 .0743(4) .90340(10) .7790(2) .0680(10)
C5 -.1782(5) .82620(10) .8818(2) .0900(10)
N6 -.2488(5) .8075(2) .9657(3) .1300(10)
N7 -.0175(4) .79610(10) .6941(2) .0800(10)
C8 -.1966(6) .7548(2) .6548(3) .1150(10)
C9 .1641(6) .76140(10) .7483(3) .1060(10)
O10 .1046(3) .92830(10) .89100(10) .0830(10)
C11 .2983(6) .9063(2) .9490(3) .1040(10)
C12 .2999(7) .9319(2) 1.0721(3) .129(2)
O13 -.4180(3) .89450(10) .6579(2) .0980(10)
C14 -.0628(4) 1.00370(10) .6689(2) .0690(10)
C15 -.2339(5) 1.03130(10) .6071(2) .0830(10)
C16 -.2035(6) 1.0935(2) .5657(3) .1000(10)
C17 -.0138(7) 1.1248(2) .5869(3) .1060(10)
C18 .1561(6) 1.09660(10) .6473(3) .1050(10)
C19 .1318(5) 1.03560(10) .6883(3) .0890(10)
H8a -.1323(6) .7176(2) .6004(3) ?
H8b -.3156(6) .7818(2) .6044(3) ?
H8c -.2741(6) .7344(2) .7305(3) ?
H9a .2126(6) .72360(10) .6905(3) ?
H9b .1134(6) .74180(10) .8313(3) ?
H9c .3009(6) .79290(10) .7633(3) ?
H11a .2986(6) .8553(2) .9512(3) ?
H11b .4408(6) .9228(2) .9033(3) ?
H12a .4455(7) .9159(2) 1.1188(3) ?
H12b .1566(7) .9154(2) 1.117(3) ?
H12c .2988(7) .9828(2) 1.0692(3) ?
H15 -.3858(5) 1.00630(10) .5909(2) ?
H16 -.3339(6) 1.1164(2) .5163(3) ?
H17 .0039(7) 1.1727(2) .5557(3) ?
H18 .3078(6) 1.12170(10) .6627(3) ?
H19 .2651(5) 1.01290(10) .7357(3) ?
H4 .228(7) .8942(16) .739(4) ?

loop_
_geom_angle_atom_site_label_1
_geom_angle_atom_site_label_2
_geom_angle_atom_site_label_3
_geom_angle
C4 N1 C2 95.8(2)
C14 N1 C4 129.6(2)
O13 C2 N1 133.1(2)
C4 C3 C2 84.3(2)
C5 C3 C4 113.8(2)
N7 C3 C4 114.7(2)
C3 C4 N1 87.8(2)
O10 C4 C3 116.2(2)
C8 N7 C3 113.1(2)
C9 N7 C8 112.5(2)
C12 C11 O10 107.7(3)
C19 C14 N1 118.7(2)
C16 C15 C14 117.5(3)
C18 C17 C16 120.7(3)
C18 C19 C14 120.1(3)
C14 N1 C2 134.5(2)
C3 C2 N1 92.1(2)
O13 C2 C3 134.8(2)
C5 C3 C2 113.8(2)
N7 C3 C2 113.8(2)
N7 C3 C5 113.4(2)
O10 C4 N1 110.1(2)
N6 C5 C3 176.6(4)
C9 N7 C3 112.0(2)
C11 O10 C4 113.2(2)
C15 C14 N1 120.3(2)
C19 C14 C15 121.0(2)
C17 C16 C15 121.2(3)
C19 C18 C17 119.5(3)

loop_
_geom_bond_atom_site_label_1
_geom_bond_atom_site_label_2
_geom_bond_distance
H4 C4 1.07(5)
H8a C8 1.080
H8b C8 1.080
H8c C8 1.080
H9a C9 1.080
H9b C9 1.080
H9c C9 1.080
H11a C11 1.080
H11b C11 1.080
H12a C12 1.080
H12b C12 1.080
H12c C12 1.080
H15 C15 1.080
H16 C16 1.080
H17 C17 1.080
H18 C18 1.080
H19 C19 1.080
C2 N1 1.349(3)
C14 N1 1.416(3)
O13 C2 1.208(3)
C5 C3 1.484(3)
O10 C4 1.385(3)
C8 N7 1.464(4)
C11 O10 1.422(3)
C15 C14 1.377(3)
C16 C15 1.412(4)
C18 C17 1.370(5)
C4 N1 1.452(3)
C3 C2 1.543(3)
C4 C3 1.556(3)
N7 C3 1.445(3)
N6 C5 1.126(3)
C9 N7 1.457(3)
C12 C11 1.499(4)
C19 C14 1.381(4)
C17 C16 1.352(5)
C19 C18 1.382(4)
